data_7117284
loop_
_publ_author_name
'Gao, Zhong-Hua'
'Chen, Xiang-Yu'
'Cheng, Jin-Tang'
'Liao, Wei-Lin'
'Ye, Song'

_publ_section_title
;
 N-Heterocyclic carbene-catalyzed [2+3] cyclocondensation of
 \a-chloroaldehydes with azomethine imines
;
_journal_coden_ASTM CHCOFS
_journal_issue 45
_journal_name_full
;
 Chemical Communications (Cambridge, United Kingdom)
;
_journal_page_first 9328
_journal_page_last 9331
_journal_paper_doi 10.1039/c5cc01238d
_journal_volume 51
_journal_year 2015
_chemical_absolute_configuration ad
_chemical_formula_moiety 'C25 H21 Br N2 O2'
_chemical_formula_sum 'C25 H21 Br N2 O2'
_chemical_formula_weight 461.35
_space_group_crystal_system monoclinic
_space_group_IT_number 4
_space_group_name_Hall 'P 2yb'
_space_group_name_H-M_alt 'P 1 21 1'
_symmetry_space_group_name_Hall 'P 2yb'
_symmetry_space_group_name_H-M 'P 1 21 1'
_atom_sites_solution_hydrogens geom
_audit_creation_date 2014-12-04
_audit_creation_method
;
Olex2 1.2
(compiled 2014.03.20 svn.r2914 for OlexSys, GUI svn.r4816)
;
_audit_update_record
;
2015-02-10 deposited with the CCDC.
2015-05-11 downloaded from the CCDC.
;
_cell_angle_alpha 90
_cell_angle_beta 93.81(3)
_cell_angle_gamma 90
_cell_formula_units_Z 2
_cell_length_a 10.912(2)
_cell_length_b 8.3793(17)
_cell_length_c 11.228(2)
_cell_measurement_reflns_used 3168
_cell_measurement_temperature 173.1500
_cell_measurement_theta_max 27.4793
_cell_measurement_theta_min 2.4307
_cell_volume 1024.4(3)
_computing_cell_refinement 'CrystalClear (Rigaku Inc., 2007)'
_computing_data_collection 'CrystalClear (Rigaku Inc., 2007)'
_computing_data_reduction 'CrystalClear (Rigaku Inc., 2007)'
_computing_molecular_graphics 'Olex2 (Dolomanov et al., 2013)'
_computing_publication_material 'Olex2 (Dolomanov et al., 2013)'
_computing_structure_refinement 'ShelXL (Sheldrick, 2013)'
_computing_structure_solution
;
 'XS (Sheldrick, 2013)'
;
_diffrn_ambient_temperature 173.1500
_diffrn_detector_area_resol_mean 28.5714
_diffrn_measured_fraction_theta_full 0.990
_diffrn_measured_fraction_theta_max 0.988
_diffrn_measurement_device
;
Saturn724+ (2x2 bin mode)
;
_diffrn_measurement_device_details
;
AFC10: Fixed Chi 2 circle
;
_diffrn_measurement_device_type 'Saturn724+ CCD'
_diffrn_measurement_method dtprofit.ref
_diffrn_orient_matrix_type d*Trek
_diffrn_orient_matrix_UB_11 -0.0011
_diffrn_orient_matrix_UB_12 -0.0142
_diffrn_orient_matrix_UB_13 0.0907
_diffrn_orient_matrix_UB_21 -0.0285
_diffrn_orient_matrix_UB_22 0.1145
_diffrn_orient_matrix_UB_23 0.0176
_diffrn_orient_matrix_UB_31 -0.0866
_diffrn_orient_matrix_UB_32 -0.0218
_diffrn_orient_matrix_UB_33 0.0015
_diffrn_radiation_detector CCD
_diffrn_radiation_monochromator 'Graphite Monochromator'
_diffrn_radiation_type MoK\a
_diffrn_radiation_wavelength 0.71073
_diffrn_reflns_av_R_equivalents 0.0418
_diffrn_reflns_av_unetI/netI 0.0471
_diffrn_reflns_Laue_measured_fraction_full 0.990
_diffrn_reflns_Laue_measured_fraction_max 0.988
_diffrn_reflns_limit_h_max 14
_diffrn_reflns_limit_h_min -14
_diffrn_reflns_limit_k_max 10
_diffrn_reflns_limit_k_min -10
_diffrn_reflns_limit_l_max 13
_diffrn_reflns_limit_l_min -14
_diffrn_reflns_number 11644
_diffrn_reflns_point_group_measured_fraction_full 0.965
_diffrn_reflns_point_group_measured_fraction_max 0.956
_diffrn_reflns_theta_full 26.000
_diffrn_reflns_theta_max 27.465
_diffrn_reflns_theta_min 2.694
_diffrn_source 'Sealed Tube'
_diffrn_source_current 30.0000
_diffrn_source_power 1.5000
_diffrn_source_voltage 50.0000
_exptl_absorpt_coefficient_mu 2.031
_exptl_absorpt_correction_T_max 1.0000
_exptl_absorpt_correction_T_min 0.6805
_exptl_absorpt_correction_type multi-scan
_exptl_crystal_colour Colorless
_exptl_crystal_density_diffrn 1.496
_exptl_crystal_description Plate
_exptl_crystal_F_000 472
_exptl_crystal_size_max 0.422
_exptl_crystal_size_mid 0.191
_exptl_crystal_size_min 0.051
_refine_diff_density_max 0.276
_refine_diff_density_min -0.357
_refine_diff_density_rms 0.051
_refine_ls_abs_structure_details
;
 Flack x determined using 1646 quotients [(I+)-(I-)]/[(I+)+(I-)]
 (Parsons and Flack (2004), Acta Cryst. A60, s61).
;
_refine_ls_abs_structure_Flack 0.005(6)
_refine_ls_extinction_method none
_refine_ls_goodness_of_fit_ref 1.120
_refine_ls_hydrogen_treatment constr
_refine_ls_matrix_type full
_refine_ls_number_parameters 271
_refine_ls_number_reflns 4483
_refine_ls_number_restraints 1
_refine_ls_restrained_S_all 1.119
_refine_ls_R_factor_all 0.0431
_refine_ls_R_factor_gt 0.0388
_refine_ls_shift/su_max 0.000
_refine_ls_shift/su_mean 0.000
_refine_ls_structure_factor_coef Fsqd
_refine_ls_weighting_details 'w=1/[\s^2^(Fo^2^)+(0.0239P)^2^+0.1899P] where P=(Fo^2^+2Fc^2^)/3'
_refine_ls_weighting_scheme calc
_refine_ls_wR_factor_gt 0.0735
_refine_ls_wR_factor_ref 0.0754
_reflns_Friedel_coverage 0.811
_reflns_Friedel_fraction_full 0.936
_reflns_Friedel_fraction_max 0.920
_reflns_number_gt 4196
_reflns_number_total 4483
_reflns_threshold_expression 'I > 2\s(I)'
_cod_duplicate_entry 7117209
_cod_data_source_file c5cc01238d2.cif
_cod_data_source_block sa3771
_cod_original_cell_volume 1024.4(4)
_cod_database_code 7117284
_shelxl_version_number 2013-4
_shelx_space_group_comment
;
The symmetry employed for this shelxl refinement is uniquely defined
by the following loop, which should always be used as a source of
symmetry information in preference to the above space-group names.
They are only intended as comments.
;
_diffrn_number_total 2492
_olex2_refinement_description
;
1. Fixed Uiso
 At 1.2 times of:
  All C(H) groups, All C(H,H) groups
2.a Ternary CH refined with riding coordinates:
 C7(H7), C10(H10)
2.b Secondary CH2 refined with riding coordinates:
 C8(H8A,H8B), C9(H9A,H9B), C19(H19A,H19B)
2.c Aromatic/amide H refined with riding coordinates:
 C2(H2), C3(H3), C6(H6), C14(H14), C15(H15), C16(H16), C17(H17), C18(H18),
 C21(H21), C22(H22), C23(H23), C24(H24), C25(H25)
;

loop_
_space_group_symop_operation_xyz
'x, y, z'
'-x, y+1/2, -z'

loop_
_atom_site_label
_atom_site_type_symbol
_atom_site_fract_x
_atom_site_fract_y
_atom_site_fract_z
_atom_site_U_iso_or_equiv
_atom_site_adp_type
_atom_site_occupancy
_atom_site_site_symmetry_order
_atom_site_calc_flag
_atom_site_refinement_flags_posn
Br1 Br -0.06295(4) 0.08282(7) 0.65593(4) 0.04276(14) Uani 1 1 d .
O1 O 0.6538(2) 0.3366(4) 1.1014(2) 0.0312(6) Uani 1 1 d .
O2 O 0.3304(3) 0.4671(4) 1.2418(3) 0.0449(8) Uani 1 1 d .
N1 N 0.4334(3) 0.2918(4) 0.9822(3) 0.0221(7) Uani 1 1 d .
N2 N 0.4462(3) 0.3381(4) 1.1063(3) 0.0254(7) Uani 1 1 d .
C1 C 0.0899(4) 0.1859(5) 0.6927(4) 0.0295(9) Uani 1 1 d .
C2 C 0.1522(4) 0.2552(5) 0.6030(4) 0.0340(10) Uani 1 1 d .
H2 H 0.1172 0.2593 0.5253 0.041 Uiso 1 1 calc R
C3 C 0.2676(4) 0.3185(6) 0.6311(4) 0.0353(11) Uani 1 1 d .
H3 H 0.3103 0.3658 0.5714 0.042 Uiso 1 1 calc R
C4 C 0.3213(4) 0.3125(5) 0.7476(3) 0.0267(8) Uani 1 1 d .
C5 C 0.2529(3) 0.2521(4) 0.8378(3) 0.0241(8) Uani 1 1 d .
C6 C 0.1379(3) 0.1847(4) 0.8092(3) 0.0237(8) Uani 1 1 d .
H6 H 0.0938 0.1391 0.8686 0.028 Uiso 1 1 calc R
C7 C 0.3004(3) 0.2533(5) 0.9670(3) 0.0223(7) Uani 1 1 d .
H7 H 0.2912 0.1442 0.9966 0.027 Uiso 1 1 calc R
C8 C 0.4688(4) 0.4245(5) 0.9044(4) 0.0294(9) Uani 1 1 d .
H8A H 0.5540 0.4539 0.9228 0.035 Uiso 1 1 calc R
H8B H 0.4178 0.5173 0.9159 0.035 Uiso 1 1 calc R
C9 C 0.4506(4) 0.3650(5) 0.7773(4) 0.0300(9) Uani 1 1 d .
H9A H 0.4713 0.4496 0.7231 0.036 Uiso 1 1 calc R
H9B H 0.5057 0.2762 0.7663 0.036 Uiso 1 1 calc R
C10 C 0.2346(4) 0.3642(5) 1.0535(3) 0.0262(8) Uani 1 1 d .
H10 H 0.1709 0.3025 1.0905 0.031 Uiso 1 1 calc R
C11 C 0.3381(4) 0.3985(5) 1.1478(4) 0.0295(9) Uani 1 1 d .
C12 C 0.5653(4) 0.3361(5) 1.1621(4) 0.0252(8) Uani 1 1 d .
C13 C 0.5811(4) 0.3206(5) 1.2939(4) 0.0258(8) Uani 1 1 d .
C14 C 0.6932(4) 0.3732(5) 1.3481(4) 0.0301(10) Uani 1 1 d .
H14 H 0.7475 0.4303 1.3039 0.036 Uiso 1 1 calc R
C15 C 0.7231(4) 0.3405(6) 1.4668(4) 0.0363(10) Uani 1 1 d .
H15 H 0.7968 0.3780 1.5028 0.044 Uiso 1 1 calc R
C16 C 0.6451(4) 0.2530(6) 1.5326(4) 0.0377(10) Uani 1 1 d .
H16 H 0.6671 0.2292 1.6120 0.045 Uiso 1 1 calc R
C17 C 0.5339(4) 0.2005(5) 1.4803(4) 0.0354(10) Uani 1 1 d .
H17 H 0.4814 0.1408 1.5247 0.042 Uiso 1 1 calc R
C18 C 0.5006(4) 0.2367(5) 1.3621(4) 0.0313(9) Uani 1 1 d .
H18 H 0.4245 0.2048 1.3283 0.038 Uiso 1 1 calc R
C19 C 0.1787(4) 0.5244(5) 1.0097(4) 0.0286(9) Uani 1 1 d .
H19A H 0.1575 0.5851 1.0789 0.034 Uiso 1 1 calc R
H19B H 0.2416 0.5838 0.9715 0.034 Uiso 1 1 calc R
C20 C 0.0660(4) 0.5152(5) 0.9235(3) 0.0262(8) Uani 1 1 d .
C21 C 0.0656(4) 0.5939(8) 0.8147(3) 0.0368(9) Uani 1 1 d .
H21 H 0.1352 0.6490 0.7945 0.044 Uiso 1 1 calc R
C22 C -0.0375(4) 0.5909(8) 0.7360(4) 0.0488(11) Uani 1 1 d .
H22 H -0.0368 0.6433 0.6631 0.059 Uiso 1 1 calc R
C23 C -0.1418(5) 0.5100(6) 0.7659(5) 0.0476(13) Uani 1 1 d .
H23 H -0.2111 0.5079 0.7130 0.057 Uiso 1 1 calc R
C24 C -0.1427(4) 0.4327(5) 0.8743(4) 0.0382(11) Uani 1 1 d .
H24 H -0.2126 0.3786 0.8948 0.046 Uiso 1 1 calc R
C25 C -0.0392(4) 0.4358(5) 0.9523(4) 0.0300(9) Uani 1 1 d .
H25 H -0.0403 0.3836 1.0253 0.036 Uiso 1 1 calc R

loop_
_atom_site_aniso_label
_atom_site_aniso_U_11
_atom_site_aniso_U_22
_atom_site_aniso_U_33
_atom_site_aniso_U_23
_atom_site_aniso_U_13
_atom_site_aniso_U_12
Br1 0.0335(2) 0.0448(2) 0.0476(3) -0.0084(3) -0.01518(16) -0.0026(2)
O1 0.0240(14) 0.0398(17) 0.0299(15) -0.0031(14) 0.0013(12) -0.0002(12)
O2 0.0362(17) 0.063(2) 0.0340(17) -0.0232(16) -0.0093(14) 0.0194(15)
N1 0.0224(16) 0.0240(17) 0.0197(16) -0.0028(13) -0.0005(13) -0.0034(12)
N2 0.0245(16) 0.0305(18) 0.0208(16) -0.0061(15) -0.0017(12) 0.0029(13)
C1 0.026(2) 0.030(2) 0.032(2) -0.0041(18) -0.0053(17) 0.0037(16)
C2 0.040(2) 0.039(2) 0.022(2) -0.0016(19) -0.0078(17) 0.007(2)
C3 0.043(3) 0.038(2) 0.026(2) 0.003(2) 0.0022(19) 0.000(2)
C4 0.032(2) 0.023(2) 0.025(2) -0.0005(17) -0.0001(17) 0.0022(16)
C5 0.0252(18) 0.0229(18) 0.024(2) -0.0012(16) 0.0010(15) 0.0026(15)
C6 0.0268(19) 0.0199(18) 0.024(2) -0.0012(15) -0.0002(15) 0.0030(14)
C7 0.0213(17) 0.0221(18) 0.0229(19) -0.0003(16) -0.0025(14) -0.0015(14)
C8 0.0257(19) 0.028(2) 0.034(2) 0.0005(18) -0.0010(17) -0.0057(16)
C9 0.031(2) 0.036(2) 0.024(2) 0.0077(19) 0.0033(17) -0.0031(18)
C10 0.026(2) 0.028(2) 0.024(2) -0.0014(17) -0.0004(15) 0.0029(15)
C11 0.031(2) 0.032(2) 0.025(2) -0.0052(17) -0.0024(17) 0.0073(17)
C12 0.0267(19) 0.0207(19) 0.027(2) -0.0039(17) -0.0053(16) 0.0020(15)
C13 0.026(2) 0.025(2) 0.026(2) -0.0005(17) -0.0011(16) 0.0029(15)
C14 0.029(2) 0.030(2) 0.031(2) -0.0002(18) -0.0007(18) -0.0051(17)
C15 0.033(2) 0.046(3) 0.029(2) -0.001(2) -0.0068(18) 0.0007(19)
C16 0.039(2) 0.046(3) 0.028(2) -0.001(2) 0.0018(18) 0.006(2)
C17 0.034(2) 0.039(2) 0.034(2) 0.003(2) 0.0089(19) 0.0020(18)
C18 0.025(2) 0.032(2) 0.036(2) -0.0028(19) -0.0006(17) 0.0005(17)
C19 0.0274(19) 0.0271(19) 0.031(2) -0.0013(17) -0.0002(17) 0.0013(15)
C20 0.030(2) 0.0234(18) 0.025(2) -0.0030(16) 0.0014(16) 0.0051(15)
C21 0.044(2) 0.032(2) 0.035(2) 0.006(3) 0.0055(17) 0.005(2)
C22 0.068(3) 0.049(3) 0.027(2) 0.005(3) -0.008(2) 0.018(3)
C23 0.043(3) 0.047(3) 0.050(3) -0.015(2) -0.023(2) 0.014(2)
C24 0.027(2) 0.031(2) 0.056(3) -0.014(2) -0.0016(19) 0.0052(17)
C25 0.033(2) 0.026(2) 0.031(2) -0.0015(18) 0.0002(17) 0.0021(17)

loop_
_atom_type_symbol
_atom_type_description
_atom_type_scat_dispersion_real
_atom_type_scat_dispersion_imag
_atom_type_scat_source
C C 0.0033 0.0016 'International Tables Vol C Tables 4.2.6.8 and 6.1.1.4'
H H 0.0000 0.0000 'International Tables Vol C Tables 4.2.6.8 and 6.1.1.4'
Br Br -0.2901 2.4595 'International Tables Vol C Tables 4.2.6.8 and 6.1.1.4'
N N 0.0061 0.0033 'International Tables Vol C Tables 4.2.6.8 and 6.1.1.4'
O O 0.0106 0.0060 'International Tables Vol C Tables 4.2.6.8 and 6.1.1.4'

loop_
_geom_angle_atom_site_label_1
_geom_angle_atom_site_label_2
_geom_angle_atom_site_label_3
_geom_angle
N2 N1 C7 101.5(3)
N2 N1 C8 110.8(3)
C8 N1 C7 112.8(3)
C11 N2 N1 113.1(3)
C11 N2 C12 129.3(3)
C12 N2 N1 117.0(3)
C2 C1 Br1 120.0(3)
C6 C1 Br1 118.5(3)
C6 C1 C2 121.5(4)
C1 C2 C3 118.7(4)
C2 C3 C4 121.2(4)
C3 C4 C9 122.0(4)
C5 C4 C3 118.8(4)
C5 C4 C9 119.2(4)
C4 C5 C6 119.8(4)
C4 C5 C7 122.1(3)
C6 C5 C7 118.1(3)
C1 C6 C5 119.7(4)
N1 C7 C5 112.5(3)
N1 C7 C10 106.7(3)
C5 C7 C10 117.5(3)
N1 C8 C9 106.6(3)
C4 C9 C8 111.8(3)
C11 C10 C7 101.2(3)
C11 C10 C19 108.5(3)
C19 C10 C7 120.7(3)
O2 C11 N2 125.1(4)
O2 C11 C10 127.2(4)
N2 C11 C10 107.7(3)
O1 C12 N2 119.6(4)
O1 C12 C13 121.0(4)
N2 C12 C13 119.2(3)
C14 C13 C12 116.5(4)
C18 C13 C12 123.8(4)
C18 C13 C14 118.9(4)
C15 C14 C13 120.1(4)
C16 C15 C14 120.6(4)
C15 C16 C17 119.9(4)
C16 C17 C18 120.2(4)
C17 C18 C13 120.1(4)
C20 C19 C10 116.5(3)
C21 C20 C19 119.5(4)
C25 C20 C19 121.7(4)
C25 C20 C21 118.7(4)
C22 C21 C20 120.5(5)
C21 C22 C23 120.1(5)
C24 C23 C22 119.8(4)
C23 C24 C25 119.8(4)
C24 C25 C20 121.1(4)

loop_
_geom_bond_atom_site_label_1
_geom_bond_atom_site_label_2
_geom_bond_distance
Br1 C1 1.899(4)
O1 C12 1.218(5)
O2 C11 1.209(5)
N1 N2 1.445(4)
N1 C7 1.486(4)
N1 C8 1.481(5)
N2 C11 1.392(5)
N2 C12 1.405(5)
C1 C2 1.380(6)
C1 C6 1.376(5)
C2 C3 1.384(6)
C3 C4 1.398(6)
C4 C5 1.393(5)
C4 C9 1.495(5)
C5 C6 1.394(5)
C5 C7 1.508(5)
C7 C10 1.554(5)
C8 C9 1.512(6)
C10 C11 1.524(5)
C10 C19 1.541(5)
C12 C13 1.484(5)
C13 C14 1.401(6)
C13 C18 1.393(6)
C14 C15 1.379(6)
C15 C16 1.375(6)
C16 C17 1.384(6)
C17 C18 1.386(6)
C19 C20 1.516(5)
C20 C21 1.387(6)
C20 C25 1.384(6)
C21 C22 1.384(6)
C22 C23 1.385(8)
C23 C24 1.379(7)
C24 C25 1.382(6)

loop_
_geom_torsion_atom_site_label_1
_geom_torsion_atom_site_label_2
_geom_torsion_atom_site_label_3
_geom_torsion_atom_site_label_4
_geom_torsion
Br1 C1 C2 C3 -175.1(3)
Br1 C1 C6 C5 176.7(3)
O1 C12 C13 C14 26.2(5)
O1 C12 C13 C18 -143.8(4)
N1 N2 C11 O2 -168.1(4)
N1 N2 C11 C10 11.2(4)
N1 N2 C12 O1 18.6(5)
N1 N2 C12 C13 -156.7(3)
N1 C7 C10 C11 -25.2(4)
N1 C7 C10 C19 94.4(4)
N1 C8 C9 C4 57.8(4)
N2 N1 C7 C5 161.5(3)
N2 N1 C7 C10 31.3(3)
N2 N1 C8 C9 -179.2(3)
N2 C12 C13 C14 -158.6(4)
N2 C12 C13 C18 31.4(6)
C1 C2 C3 C4 0.2(7)
C2 C1 C6 C5 -1.2(6)
C2 C3 C4 C5 -4.7(7)
C2 C3 C4 C9 173.7(4)
C3 C4 C5 C6 6.3(6)
C3 C4 C5 C7 -175.2(4)
C3 C4 C9 C8 152.0(4)
C4 C5 C6 C1 -3.4(6)
C4 C5 C7 N1 -12.2(5)
C4 C5 C7 C10 112.2(4)
C5 C4 C9 C8 -29.7(5)
C5 C7 C10 C11 -152.4(3)
C5 C7 C10 C19 -32.9(5)
C6 C1 C2 C3 2.8(6)
C6 C5 C7 N1 166.3(3)
C6 C5 C7 C10 -69.3(5)
C7 N1 N2 C11 -26.9(4)
C7 N1 N2 C12 161.0(3)
C7 N1 C8 C9 -66.2(4)
C7 C5 C6 C1 178.0(3)
C7 C10 C11 O2 -171.8(4)
C7 C10 C11 N2 8.9(4)
C7 C10 C19 C20 69.6(5)
C8 N1 N2 C11 93.0(4)
C8 N1 N2 C12 -79.0(4)
C8 N1 C7 C5 42.9(4)
C8 N1 C7 C10 -87.2(4)
C9 C4 C5 C6 -172.1(4)
C9 C4 C5 C7 6.3(6)
C10 C19 C20 C21 -125.5(4)
C10 C19 C20 C25 57.2(5)
C11 N2 C12 O1 -151.9(4)
C11 N2 C12 C13 32.8(6)
C11 C10 C19 C20 -174.5(3)
C12 N2 C11 O2 2.7(7)
C12 N2 C11 C10 -178.0(4)
C12 C13 C14 C15 -169.8(4)
C12 C13 C18 C17 167.0(4)
C13 C14 C15 C16 1.5(7)
C14 C13 C18 C17 -2.7(6)
C14 C15 C16 C17 -1.7(7)
C15 C16 C17 C18 -0.4(7)
C16 C17 C18 C13 2.6(6)
C18 C13 C14 C15 0.6(6)
C19 C10 C11 O2 60.2(6)
C19 C10 C11 N2 -119.1(4)
C19 C20 C21 C22 -178.2(5)
C19 C20 C25 C24 178.0(4)
C20 C21 C22 C23 0.5(9)
C21 C20 C25 C24 0.7(6)
C21 C22 C23 C24 0.1(8)
C22 C23 C24 C25 -0.3(7)
C23 C24 C25 C20 -0.1(6)
C25 C20 C21 C22 -0.9(8)
